data_2014876
loop_
_publ_author_name
'de Souza, Marcus V. N.'
'Vasconcelos, Thatyana R. A.'
'Wardell, Solange M. S. V.'
'Wardell, James L.'
'Low, John N.'
'Glidewell, Christopher'

_publ_section_title
;
 Supramolecular structures of three isomeric
 2-chloro-<i>N</i>-(nitrophenyl)nicotinamides
;
_journal_issue 4
_journal_name_full 'Acta Crystallographica Section C'
_journal_page_first o204
_journal_page_last o208
_journal_paper_doi 10.1107/S0108270105003586
_journal_volume 61
_journal_year 2005
_chemical_formula_iupac 'C12 H8 Cl N3 O3, H2 O'
_chemical_formula_moiety 'C12 H8 Cl N3 O3, H2 O'
_chemical_formula_sum 'C12 H10 Cl N3 O4'
_chemical_formula_weight 295.68
_chemical_name_systematic
;
2-Chloro-N-(3-nitrophenyl)nicotinamide monohydrate
;
_space_group_IT_number 2
_symmetry_cell_setting triclinic
_symmetry_space_group_name_Hall '-P 1'
_symmetry_space_group_name_H-M 'P -1'
_atom_sites_solution_hydrogens geom
_atom_sites_solution_primary direct
_atom_sites_solution_secondary difmap
_cell_angle_alpha 81.177(3)
_cell_angle_beta 84.367(2)
_cell_angle_gamma 61.172(2)
_cell_formula_units_Z 2
_cell_length_a 7.5607(4)
_cell_length_b 7.6518(3)
_cell_length_c 12.6775(5)
_cell_measurement_reflns_used 2891
_cell_measurement_temperature 120(2)
_cell_measurement_theta_max 27.58
_cell_measurement_theta_min 3.25
_cell_volume 634.69(5)
_computing_cell_refinement 'DENZO (Otwinowski & Minor, 1997) and COLLECT'
_computing_data_collection 'COLLECT (Hooft, 1999)'
_computing_data_reduction 'DENZO and COLLECT'
_computing_molecular_graphics 'PLATON (Spek, 2003)'
_computing_publication_material 'SHELXL97 and PRPKAPPA (Ferguson, 1999)'
_computing_structure_refinement 'OSCAIL and SHELXL97 (Sheldrick, 1997)'
_computing_structure_solution 'OSCAIL (McArdle, 2003) and SHELXS97 (Sheldrick, 1997)'
_diffrn_ambient_temperature 120(2)
_diffrn_detector_area_resol_mean 9.091
_diffrn_measured_fraction_theta_full 0.995
_diffrn_measured_fraction_theta_max 0.989
_diffrn_measurement_device_type 'Nonius KappaCCD'
_diffrn_measurement_method '\f and \w scans'
_diffrn_radiation_monochromator graphite
_diffrn_radiation_source 'Bruker-Nonius FR91 rotating anode'
_diffrn_radiation_type 'Mo K\a'
_diffrn_radiation_wavelength 0.71073
_diffrn_reflns_av_R_equivalents 0.0277
_diffrn_reflns_av_sigmaI/netI 0.0252
_diffrn_reflns_limit_h_max 9
_diffrn_reflns_limit_h_min -9
_diffrn_reflns_limit_k_max 9
_diffrn_reflns_limit_k_min -9
_diffrn_reflns_limit_l_max 16
_diffrn_reflns_limit_l_min -16
_diffrn_reflns_number 12769
_diffrn_reflns_theta_full 26.50
_diffrn_reflns_theta_max 27.58
_diffrn_reflns_theta_min 3.25
_diffrn_standards_decay_% nil
_exptl_absorpt_coefficient_mu 0.319
_exptl_absorpt_correction_T_max 0.938
_exptl_absorpt_correction_T_min 0.926
_exptl_absorpt_correction_type multi-scan
_exptl_absorpt_process_details '(SADABS; Sheldrick, 2003)'
_exptl_crystal_colour colourless
_exptl_crystal_density_diffrn 1.547
_exptl_crystal_density_method 'not measured'
_exptl_crystal_description block
_exptl_crystal_F_000 304
_exptl_crystal_size_max 0.2
_exptl_crystal_size_mid 0.2
_exptl_crystal_size_min 0.2
_refine_diff_density_max 0.266
_refine_diff_density_min -0.432
_refine_ls_extinction_method none
_refine_ls_goodness_of_fit_ref 1.078
_refine_ls_hydrogen_treatment constr
_refine_ls_matrix_type full
_refine_ls_number_parameters 183
_refine_ls_number_reflns 2891
_refine_ls_number_restraints 0
_refine_ls_restrained_S_all 1.078
_refine_ls_R_factor_all 0.0570
_refine_ls_R_factor_gt 0.0438
_refine_ls_shift/su_max 0.000
_refine_ls_shift/su_mean 0.000
_refine_ls_structure_factor_coef Fsqd
_refine_ls_weighting_details 'w=1/[\s^2^(Fo^2^)+(0.074P)^2^+0.1161P] where P=(Fo^2^+2Fc^2^)/3'
_refine_ls_weighting_scheme calc
_refine_ls_wR_factor_gt 0.1190
_refine_ls_wR_factor_ref 0.1285
_reflns_number_gt 2318
_reflns_number_total 2891
_reflns_threshold_expression I>2\s(I)
_cod_data_source_file sk1812.cif
_cod_data_source_block II
_cod_depositor_comments
;
The following automatic conversions were performed:

'_exptl_absorpt_correction_type' value 'Multi-scan' changed to
'multi-scan' according to
/home/saulius/struct/CIF-dictionaries/cif_core.dic dictionary named
'cif_core.dic' version 2.4.1 from 2010-06-29.

Automatic conversion script
Id: cif_fix_values 1715 2011-07-08 13:25:40Z adriana 
;
_cod_database_code 2014876
_cod_database_fobs_code 2014876

loop_
_symmetry_equiv_pos_as_xyz
'x, y, z'
'-x, -y, -z'

loop_
_atom_site_label
_atom_site_fract_x
_atom_site_fract_y
_atom_site_fract_z
_atom_site_U_iso_or_equiv
_atom_site_adp_type
_atom_site_calc_flag
_atom_site_refinement_flags
_atom_site_occupancy
_atom_site_disorder_assembly
_atom_site_disorder_group
_atom_site_type_symbol
Cl1 0.58252(7) 0.28229(7) 0.09351(4) 0.05063(18) Uani d . 1 . . Cl
O1 0.2316(3) 0.4034(2) 0.26846(10) 0.0603(4) Uani d . 1 . . O
O2 0.3065(3) -0.4763(2) 0.56158(12) 0.0656(4) Uani d . 1 . . O
O3 0.2362(3) -0.3722(2) 0.71615(10) 0.0633(4) Uani d . 1 . . O
N11 0.3821(2) 0.2690(2) -0.05734(11) 0.0429(4) Uani d . 1 . . N
N21 0.2574(2) 0.09090(19) 0.30122(10) 0.0361(3) Uani d . 1 . . N
N23 0.2669(2) -0.3479(2) 0.61966(11) 0.0412(3) Uani d . 1 . . N
C12 0.3844(3) 0.2642(2) 0.04717(12) 0.0354(4) Uani d . 1 . . C
C13 0.2435(3) 0.2419(2) 0.11982(12) 0.0353(4) Uani d . 1 . . C
C14 0.0934(3) 0.2215(3) 0.07740(14) 0.0434(4) Uani d . 1 . . C
C15 0.0853(3) 0.2292(3) -0.03172(14) 0.0482(4) Uani d . 1 . . C
C16 0.2316(3) 0.2545(3) -0.09540(13) 0.0479(4) Uani d . 1 . . C
C17 0.2453(3) 0.2537(2) 0.23712(12) 0.0384(4) Uani d . 1 . . C
C21 0.2457(2) 0.0631(2) 0.41391(11) 0.0320(3) Uani d . 1 . . C
C22 0.2681(2) -0.1225(2) 0.46136(12) 0.0337(3) Uani d . 1 . . C
C23 0.2491(2) -0.1538(2) 0.57115(12) 0.0348(3) Uani d . 1 . . C
C24 0.2096(3) -0.0094(3) 0.63625(13) 0.0455(4) Uani d . 1 . . C
C25 0.1907(4) 0.1725(3) 0.58779(14) 0.0518(5) Uani d . 1 . . C
C26 0.2090(3) 0.2107(3) 0.47781(13) 0.0429(4) Uani d . 1 . . C
O4 0.2818(2) 0.7597(2) 0.20376(11) 0.0545(4) Uani d . 1 . . O
H14 -0.0043 0.2022 0.1235 0.052 Uiso calc R 1 . . H
H15 -0.0181 0.2174 -0.0619 0.058 Uiso calc R 1 . . H
H16 0.2252 0.2620 -0.1705 0.057 Uiso calc R 1 . . H
H21 0.2743 -0.0102 0.2690 0.043 Uiso d R 1 . . H
H22 0.2958 -0.2257 0.4191 0.040 Uiso calc R 1 . . H
H24 0.1960 -0.0345 0.7116 0.055 Uiso calc R 1 . . H
H25 0.1645 0.2743 0.6307 0.062 Uiso calc R 1 . . H
H26 0.1965 0.3368 0.4462 0.052 Uiso calc R 1 . . H
H41 0.2596 0.6615 0.2265 0.090(9) Uiso d R 1 . . H
H42 0.3830 0.7389 0.1572 0.085(9) Uiso d R 1 . . H

loop_
_atom_site_aniso_label
_atom_site_aniso_U_11
_atom_site_aniso_U_22
_atom_site_aniso_U_33
_atom_site_aniso_U_12
_atom_site_aniso_U_13
_atom_site_aniso_U_23
Cl1 0.0545(3) 0.0588(3) 0.0478(3) -0.0348(2) -0.0055(2) -0.0018(2)
O1 0.1161(13) 0.0478(8) 0.0343(6) -0.0540(8) 0.0103(7) -0.0075(5)
O2 0.1015(12) 0.0409(7) 0.0608(9) -0.0413(8) 0.0081(8) -0.0041(6)
O3 0.0969(12) 0.0604(9) 0.0399(7) -0.0483(8) -0.0010(7) 0.0115(6)
N11 0.0582(9) 0.0431(8) 0.0307(7) -0.0280(7) 0.0019(6) -0.0019(6)
N21 0.0528(8) 0.0319(7) 0.0271(6) -0.0233(6) -0.0003(6) -0.0028(5)
N23 0.0466(8) 0.0394(8) 0.0405(8) -0.0251(7) -0.0033(6) 0.0048(6)
C12 0.0454(9) 0.0300(7) 0.0315(8) -0.0195(7) -0.0015(6) 0.0001(6)
C13 0.0474(9) 0.0297(7) 0.0287(7) -0.0190(7) -0.0001(6) -0.0011(6)
C14 0.0488(10) 0.0458(9) 0.0401(9) -0.0271(8) 0.0000(7) -0.0022(7)
C15 0.0564(11) 0.0509(10) 0.0430(9) -0.0291(9) -0.0113(8) -0.0028(8)
C16 0.0708(13) 0.0487(10) 0.0293(8) -0.0323(9) -0.0066(8) -0.0020(7)
C17 0.0533(10) 0.0357(8) 0.0295(8) -0.0248(7) 0.0020(7) -0.0025(6)
C21 0.0369(8) 0.0338(8) 0.0272(7) -0.0187(6) -0.0028(6) -0.0008(6)
C22 0.0384(8) 0.0311(8) 0.0331(8) -0.0182(7) -0.0001(6) -0.0029(6)
C23 0.0376(8) 0.0340(8) 0.0345(8) -0.0201(7) -0.0044(6) 0.0040(6)
C24 0.0683(12) 0.0504(10) 0.0267(8) -0.0360(9) -0.0035(7) -0.0003(7)
C25 0.0875(15) 0.0485(10) 0.0332(9) -0.0426(10) -0.0004(9) -0.0079(7)
C26 0.0670(12) 0.0379(9) 0.0329(8) -0.0326(8) -0.0026(7) -0.0017(7)
O4 0.0750(10) 0.0460(7) 0.0529(8) -0.0375(7) 0.0173(7) -0.0160(6)

loop_
_atom_type_symbol
_atom_type_description
_atom_type_scat_dispersion_real
_atom_type_scat_dispersion_imag
_atom_type_scat_source
C C 0.0033 0.0016 'International Tables Vol C Tables 4.2.6.8 and 6.1.1.4'
H H 0.0000 0.0000 'International Tables Vol C Tables 4.2.6.8 and 6.1.1.4'
Cl Cl 0.1484 0.1585 'International Tables Vol C Tables 4.2.6.8 and 6.1.1.4'
N N 0.0061 0.0033 'International Tables Vol C Tables 4.2.6.8 and 6.1.1.4'
O O 0.0106 0.0060 'International Tables Vol C Tables 4.2.6.8 and 6.1.1.4'

loop_
_geom_angle_atom_site_label_1
_geom_angle_atom_site_label_2
_geom_angle_atom_site_label_3
_geom_angle
_geom_angle_publ_flag
C12 N11 C16 117.10(15) no
N11 C12 C13 124.66(16) no
N11 C12 Cl1 115.73(13) no
C13 C12 Cl1 119.60(12) no
C14 C13 C12 116.42(14) no
C14 C13 C17 121.49(15) no
C12 C13 C17 121.96(15) no
C15 C14 C13 120.17(16) no
C15 C14 H14 119.9 no
C13 C14 H14 119.9 no
C16 C15 C14 118.00(17) no
C16 C15 H15 121.0 no
C14 C15 H15 121.0 no
N11 C16 C15 123.61(16) no
N11 C16 H16 118.2 no
C15 C16 H16 118.2 no
O1 C17 N21 124.71(14) no
O1 C17 C13 120.95(14) no
N21 C17 C13 114.31(13) y
C17 N21 C21 127.89(13) y
C17 N21 H21 116.1 no
C21 N21 H21 116.1 no
C22 C21 C26 119.57(14) no
C22 C21 N21 116.55(13) no
C26 C21 N21 123.86(14) no
C23 C22 C21 118.65(14) no
C23 C22 H22 120.7 no
C21 C22 H22 120.7 no
C24 C23 C22 123.02(14) no
C24 C23 N23 118.97(14) no
C22 C23 N23 117.99(14) no
O2 N23 O3 123.00(15) no
O2 N23 C23 118.44(14) no
O3 N23 C23 118.53(14) no
C25 C24 C23 117.42(15) no
C25 C24 H24 121.3 no
C23 C24 H24 121.3 no
C24 C25 C26 121.60(16) no
C24 C25 H25 119.2 no
C26 C25 H25 119.2 no
C25 C26 C21 119.71(15) no
C25 C26 H26 120.1 no
C21 C26 H26 120.1 no
H41 O4 H42 117.9 no

loop_
_geom_bond_atom_site_label_1
_geom_bond_atom_site_label_2
_geom_bond_site_symmetry_2
_geom_bond_distance
_geom_bond_publ_flag
Cl1 C12 . 1.7336(17) no
N11 C12 . 1.321(2) no
N11 C16 . 1.337(2) no
C12 C13 . 1.395(2) no
C13 C14 . 1.385(2) no
C13 C17 . 1.505(2) no
C14 C15 . 1.382(2) no
C14 H14 . 0.95 no
C15 C16 . 1.377(3) no
C15 H15 . 0.95 no
C16 H16 . 0.95 no
C17 O1 . 1.224(2) no
C17 N21 . 1.347(2) no
N21 C21 . 1.4122(18) y
N21 H21 . 0.88 no
C21 C22 . 1.391(2) no
C21 C26 . 1.394(2) no
C22 C23 . 1.381(2) no
C22 H22 . 0.95 no
C23 C24 . 1.380(2) no
C23 N23 . 1.465(2) y
N23 O2 . 1.222(2) no
N23 O3 . 1.2251(18) no
C24 C25 . 1.378(3) no
C24 H24 . 0.95 no
C25 C26 . 1.387(2) no
C25 H25 . 0.95 no
C26 H26 . 0.95 no
O4 H41 . 0.8492 no
O4 H42 . 0.8845 no

loop_
_geom_hbond_atom_site_label_D
_geom_hbond_atom_site_label_H
_geom_hbond_atom_site_label_A
_geom_hbond_site_symmetry_A
_geom_hbond_distance_DH
_geom_hbond_distance_HA
_geom_hbond_distance_DA
_geom_hbond_angle_DHA
_geom_hbond_publ_flag
N21 H21 O4 1_545 0.88 2.03 2.907(2) 173 y
O4 H41 O1 . 0.85 2.07 2.916(2) 173 y
O4 H42 N11 2_665 0.88 2.06 2.935(2) 170 y
C26 H26 O1 . 0.95 2.25 2.864(2) 121 y

loop_
_geom_torsion_atom_site_label_1
_geom_torsion_atom_site_label_2
_geom_torsion_atom_site_label_3
_geom_torsion_atom_site_label_4
_geom_torsion
_geom_torsion_publ_flag
C16 N11 C12 C13 1.1(2) no
C16 N11 C12 Cl1 179.74(13) no
N11 C12 C13 C14 0.7(2) no
Cl1 C12 C13 C14 -177.87(12) no
N11 C12 C13 C17 -175.17(15) no
Cl1 C12 C13 C17 6.2(2) no
C12 C13 C14 C15 -1.7(2) no
C17 C13 C14 C15 174.18(16) no
C13 C14 C15 C16 0.9(3) no
C12 N11 C16 C15 -2.0(3) no
C14 C15 C16 N11 1.0(3) no
C14 C13 C17 O1 -118.0(2) no
C12 C13 C17 O1 57.7(2) no
C14 C13 C17 N21 60.3(2) no
C12 C13 C17 N21 -123.99(17) y
O1 C17 N21 C21 3.8(3) no
C13 C17 N21 C21 -174.38(15) y
C17 N21 C21 C22 -178.35(16) y
C17 N21 C21 C26 3.2(3) no
C26 C21 C22 C23 1.3(2) no
N21 C21 C22 C23 -177.24(14) no
C21 C22 C23 C24 -0.3(3) no
C21 C22 C23 N23 178.16(14) no
C24 C23 N23 O2 -178.33(17) no
C22 C23 N23 O2 3.2(2) y
C24 C23 N23 O3 3.6(2) no
C22 C23 N23 O3 -174.91(16) no
C22 C23 C24 C25 -0.6(3) no
N23 C23 C24 C25 -179.00(17) no
C23 C24 C25 C26 0.4(3) no
C24 C25 C26 C21 0.5(3) no
C22 C21 C26 C25 -1.4(3) no
N21 C21 C26 C25 176.98(18) no

loop_
_cod_related_entry_id
_cod_related_entry_database
_cod_related_entry_code
1 ChemSpider 21133902
